data_7223189
loop_
_publ_author_name
'Aitipamula, Srinivasulu'
'Mapp, Lucy K.'
'Wong, Annie B. H.'
'Chow, Pui Shan'
'Tan, Reginald B. H.'

_publ_section_title
;
 Novel pharmaceutical cocrystals of triflusal: crystal engineering and
 physicochemical characterization
;
_journal_issue 48
_journal_name_full CrystEngComm
_journal_page_first 9323
_journal_paper_doi 10.1039/C5CE01756D
_journal_volume 17
_journal_year 2015
_chemical_formula_moiety 'C10 H7 F3 O4, C8 H17 N O'
_chemical_formula_sum 'C18 H24 F3 N O5'
_chemical_formula_weight 391.38
_chemical_melting_point 346.7
_chemical_name_systematic 'Triflusal-valpromide cocrystal'
_space_group_crystal_system monoclinic
_space_group_IT_number 14
_space_group_name_Hall '-P 2ybc'
_space_group_name_H-M_alt 'P 1 21/c 1'
_symmetry_space_group_name_Hall '-P 2ybc'
_symmetry_space_group_name_H-M 'P 1 21/c 1'
_atom_sites_solution_hydrogens mixed
_atom_sites_solution_primary direct
_audit_creation_date 2015-07-24
_audit_creation_method
;
Olex2 1.2
(compiled 2015.01.26 svn.r3150 for OlexSys, GUI svn.r4998)
;
_audit_update_record
;
2015-08-31 deposited with the CCDC.
2015-11-09 downloaded from the CCDC.
;
_cell_angle_alpha 90
_cell_angle_beta 114.362(6)
_cell_angle_gamma 90
_cell_formula_units_Z 4
_cell_length_a 19.8545(8)
_cell_length_b 5.06409(17)
_cell_length_c 21.8530(11)
_cell_measurement_reflns_used 12537
_cell_measurement_temperature 100
_cell_measurement_theta_max 32.1150
_cell_measurement_theta_min 3.6210
_cell_volume 2001.56(17)
_computing_cell_refinement
;
CrysAlisPro, Agilent Technologies,
Version 1.171.37.35 (release 13-08-2014 CrysAlis171 .NET)
(compiled Aug 13 2014,18:06:01)
;
_computing_data_collection
;
CrysAlisPro, Agilent Technologies,
Version 1.171.37.35 (release 13-08-2014 CrysAlis171 .NET)
(compiled Aug 13 2014,18:06:01)
;
_computing_data_reduction
;
CrysAlisPro, Agilent Technologies,
Version 1.171.37.35 (release 13-08-2014 CrysAlis171 .NET)
(compiled Aug 13 2014,18:06:01)
;
_computing_molecular_graphics 'Olex2 (Dolomanov et al., 2009)'
_computing_publication_material 'Olex2 (Dolomanov et al., 2009)'
_computing_structure_refinement 'ShelXL (Sheldrick, 2008)'
_computing_structure_solution 'ShelXS (Sheldrick, 2008)'
_diffrn_ambient_environment N~2~
_diffrn_ambient_temperature 100
_diffrn_detector 'CCD plate'
_diffrn_detector_area_resol_mean 5.2945
_diffrn_detector_type AtlasS2
_diffrn_measured_fraction_theta_full 0.998
_diffrn_measured_fraction_theta_max 0.999
_diffrn_measurement_details
;
  1 omega   46.00  105.00   1.0000   17.8500
omega____ theta____ kappa____ phi______ frames
    -       21.1986  165.0000  -41.0000 59

  2 omega   24.00  105.00   1.0000   17.8500
omega____ theta____ kappa____ phi______ frames
    -       21.1986 -165.0000  -63.0000 81

  3 omega   -6.00   57.00   1.0000   17.8500
omega____ theta____ kappa____ phi______ frames
    -       21.1986 -116.0000   83.0000 63

  4 omega  -75.00  -18.00   1.0000   17.8500
omega____ theta____ kappa____ phi______ frames
    -      -22.1361  116.0000  171.0000 57

  5 omega -100.00  -74.00   1.0000   17.8500
omega____ theta____ kappa____ phi______ frames
    -      -22.1361  165.0000  -41.0000 26

  6 omega  -51.00   50.00   1.0000   17.8500
omega____ theta____ kappa____ phi______ frames
    -       21.1986  -38.0000  150.0000 101

  7 omega   -7.00   87.00   1.0000   17.8500
omega____ theta____ kappa____ phi______ frames
    -       21.1986   77.0000   90.0000 94

  8 omega  -58.00    1.00   1.0000   17.8500
omega____ theta____ kappa____ phi______ frames
    -       21.1986  -77.0000  -60.0000 59

  9 omega   -1.00  100.00   1.0000   17.8500
omega____ theta____ kappa____ phi______ frames
    -       21.1986   77.0000  -30.0000 101

 10 omega -112.00  -81.00   1.0000   17.8500
omega____ theta____ kappa____ phi______ frames
    -      -22.1361 -178.0000   60.0000 31
;
_diffrn_measurement_device 'four-circle diffractometer'
_diffrn_measurement_device_type 'SuperNova, Dual, Cu at zero, AtlasS2'
_diffrn_measurement_method '\w scans'
_diffrn_orient_matrix_UB_11 0.0188416000
_diffrn_orient_matrix_UB_12 0.0016422000
_diffrn_orient_matrix_UB_13 -0.0214021000
_diffrn_orient_matrix_UB_21 0.0338464000
_diffrn_orient_matrix_UB_22 -0.0256135000
_diffrn_orient_matrix_UB_23 0.0279763000
_diffrn_orient_matrix_UB_31 -0.0061166000
_diffrn_orient_matrix_UB_32 -0.1376528000
_diffrn_orient_matrix_UB_33 -0.0054665000
_diffrn_radiation_monochromator mirror
_diffrn_radiation_probe x-ray
_diffrn_radiation_type MoK\a
_diffrn_radiation_wavelength 0.71073
_diffrn_reflns_av_R_equivalents 0.0345
_diffrn_reflns_av_unetI/netI 0.0238
_diffrn_reflns_laue_measured_fraction_full 0.998
_diffrn_reflns_laue_measured_fraction_max 0.999
_diffrn_reflns_limit_h_max 27
_diffrn_reflns_limit_h_min -28
_diffrn_reflns_limit_k_max 7
_diffrn_reflns_limit_k_min -7
_diffrn_reflns_limit_l_max 31
_diffrn_reflns_limit_l_min -29
_diffrn_reflns_number 35996
_diffrn_reflns_point_group_measured_fraction_full 0.998
_diffrn_reflns_point_group_measured_fraction_max 0.999
_diffrn_reflns_theta_full 25.242
_diffrn_reflns_theta_max 30.508
_diffrn_reflns_theta_min 2.712
_diffrn_source 'SuperNova (Mo) X-ray Source'
_exptl_absorpt_coefficient_mu 0.112
_exptl_absorpt_correction_T_max 0.964
_exptl_absorpt_correction_T_min 0.917
_exptl_absorpt_correction_type gaussian
_exptl_absorpt_process_details
;
CrysAlisPro, Agilent Technologies,
Version 1.171.37.35 (release 13-08-2014 CrysAlis171 .NET)
(compiled Aug 13 2014,18:06:01)
Numerical absorption correction based on gaussian integration over
            a multifaceted crystal model
Empirical absorption correction using spherical harmonics,
 implemented in SCALE3 ABSPACK scaling algorithm.
;
_exptl_crystal_colour colourless
_exptl_crystal_colour_primary colourless
_exptl_crystal_density_diffrn 1.299
_exptl_crystal_description irregular
_exptl_crystal_F_000 824
_exptl_crystal_size_max 0.42
_exptl_crystal_size_mid 0.33
_exptl_crystal_size_min 0.24
_refine_diff_density_max 0.434
_refine_diff_density_min -0.315
_refine_diff_density_rms 0.046
_refine_ls_extinction_method none
_refine_ls_goodness_of_fit_ref 1.042
_refine_ls_hydrogen_treatment mixed
_refine_ls_matrix_type full
_refine_ls_number_parameters 287
_refine_ls_number_reflns 6106
_refine_ls_number_restraints 72
_refine_ls_restrained_S_all 1.079
_refine_ls_R_factor_all 0.0557
_refine_ls_R_factor_gt 0.0456
_refine_ls_shift/su_max 0.001
_refine_ls_shift/su_mean 0.000
_refine_ls_structure_factor_coef Fsqd
_refine_ls_weighting_details 'w=1/[\s^2^(Fo^2^)+(0.0424P)^2^+1.1125P] where P=(Fo^2^+2Fc^2^)/3'
_refine_ls_weighting_scheme calc
_refine_ls_wR_factor_gt 0.1106
_refine_ls_wR_factor_ref 0.1167
_reflns_Friedel_coverage 0.000
_reflns_number_gt 5109
_reflns_number_total 6106
_reflns_threshold_expression 'I > 2\s(I)'
_cod_data_source_file c5ce01756d2.cif
_cod_data_source_block TRFL-VA
_cod_depositor_comments 'Adding full bibliography for 7223184--7223189.cif.'
_cod_original_cell_volume 2001.57(17)
_cod_database_code 7223189
_shelxl_version_number 2013-4
_chemical_oxdiff_formula 'c18 h24 f3 n o5'
_shelx_space_group_comment
;
The symmetry employed for this shelxl refinement is uniquely defined
by the following loop, which should always be used as a source of
symmetry information in preference to the above space-group names.
They are only intended as comments.
;
_reflns_odcompleteness_completeness 99.87
_reflns_odcompleteness_iscentric 1
_reflns_odcompleteness_theta 30.44
_olex2_refinement_description
;
1. Fixed Uiso
 At 1.2 times of:
  All C(H) groups, All C(H,H) groups
 At 1.5 times of:
  All C(H,H,H) groups
2. Rigid body (RIGU) restrains
 F1, F1A, F3, F3A, C10, F2A, F2, C7, C8, C6
 with sigma for 1-2 distances of 0.004 and sigma for 1-3 distances of 0.004
3. Others
 Sof(F3A)=Sof(F1A)=Sof(F2A)=1-FVAR(1)
 Sof(F1)=Sof(F3)=Sof(F2)=FVAR(1)
4.a Ternary CH refined with riding coordinates:
 C22(H22)
4.b Secondary CH2 refined with riding coordinates:
 C23(H23A,H23B), C26(H26A,H26B), C27(H27A,H27B), C24(H24A,H24B)
4.c Aromatic/amide H refined with riding coordinates:
 C5(H5), C8(H8), C6(H6)
4.d Idealised Me refined as rotating group:
 C1(H1A,H1B,H1C), C28(H28A,H28B,H28C), C25(H25A,H25B,H25C)
;
_olex2_exptl_crystal_mounting_method 'MiTeGen Micromesh'
_olex2_submission_special_instructions 'No special instructions were received'

loop_
_space_group_symop_operation_xyz
'x, y, z'
'-x, y+1/2, -z+1/2'
'-x, -y, -z'
'x, -y-1/2, z-1/2'

loop_
_atom_site_label
_atom_site_type_symbol
_atom_site_fract_x
_atom_site_fract_y
_atom_site_fract_z
_atom_site_U_iso_or_equiv
_atom_site_adp_type
_atom_site_occupancy
_atom_site_site_symmetry_order
_atom_site_calc_flag
_atom_site_refinement_flags_posn
_atom_site_refinement_flags_adp
_atom_site_refinement_flags_occupancy
_atom_site_disorder_assembly
_atom_site_disorder_group
O2 O -0.04528(4) 0.72225(16) 0.32733(4) 0.01715(16) Uani 1 1 d . . . . .
O4 O -0.14040(5) 1.06937(18) 0.33810(5) 0.0245(2) Uani 1 1 d . . . . .
O3 O -0.10001(5) 1.38489(17) 0.41604(4) 0.02152(18) Uani 1 1 d . . . . .
O21 O 0.27597(4) 0.71305(16) 0.18927(4) 0.02090(18) Uani 1 1 d . . . . .
C4 C -0.01106(6) 1.0920(2) 0.40661(5) 0.0152(2) Uani 1 1 d . . . . .
O1 O -0.05334(5) 1.02277(18) 0.24831(4) 0.02413(19) Uani 1 1 d . . . . .
C22 C 0.37635(6) 1.0254(2) 0.22639(6) 0.0188(2) Uani 1 1 d . . . . .
H22 H 0.3799 1.2224 0.2282 0.023 Uiso 1 1 calc R . . . .
C9 C -0.08782(6) 1.1969(2) 0.38756(5) 0.0158(2) Uani 1 1 d . . . . .
N21 N 0.24699(6) 1.1403(2) 0.16257(6) 0.0220(2) Uani 1 1 d . . . . .
C3 C 0.00758(6) 0.8761(2) 0.37654(5) 0.0156(2) Uani 1 1 d . . . . .
C5 C 0.04585(6) 1.2228(2) 0.45891(6) 0.0184(2) Uani 1 1 d . . . . .
H5 H 0.0342 1.3692 0.4799 0.022 Uiso 1 1 calc R . . . .
C8 C 0.08069(6) 0.7953(2) 0.39766(6) 0.0183(2) Uani 1 1 d . U . . .
H8 H 0.0928 0.6496 0.3767 0.022 Uiso 1 1 calc R . . . .
C7 C 0.13582(6) 0.9297(2) 0.44967(6) 0.0193(2) Uani 1 1 d . U . . .
C6 C 0.11886(6) 1.1436(2) 0.48071(6) 0.0205(2) Uani 1 1 d . U . . .
H6 H 0.1569 1.2342 0.5164 0.025 Uiso 1 1 calc R . . . .
C23 C 0.40806(6) 0.9196(3) 0.29838(6) 0.0235(2) Uani 1 1 d . . . . .
H23A H 0.4036 0.7247 0.2969 0.028 Uiso 1 1 calc R . . . .
H23B H 0.4614 0.9635 0.3202 0.028 Uiso 1 1 calc R . . . .
C21 C 0.29528(6) 0.9491(2) 0.19090(6) 0.0168(2) Uani 1 1 d . . . . .
C2 C -0.07460(6) 0.8217(2) 0.26332(6) 0.0181(2) Uani 1 1 d . . . . .
C26 C 0.41790(6) 0.9219(2) 0.18544(6) 0.0222(2) Uani 1 1 d . . . . .
H26A H 0.4717 0.9442 0.2123 0.027 Uiso 1 1 calc R . . . .
H26B H 0.4080 0.7305 0.1775 0.027 Uiso 1 1 calc R . . . .
C1 C -0.13502(7) 0.6454(3) 0.21844(6) 0.0259(3) Uani 1 1 d . . . . .
H1A H -0.1164 0.4642 0.2221 0.039 Uiso 1 1 calc GR . . . .
H1B H -0.1519 0.7060 0.1719 0.039 Uiso 1 1 calc GR . . . .
H1C H -0.1764 0.6503 0.2319 0.039 Uiso 1 1 calc GR . . . .
C10 C 0.21515(7) 0.8488(3) 0.47252(7) 0.0269(3) Uani 1 1 d . U . . .
C27 C 0.39674(7) 1.0594(3) 0.11802(7) 0.0269(3) Uani 1 1 d . . . . .
H27A H 0.3424 1.0513 0.0926 0.032 Uiso 1 1 calc R . . . .
H27B H 0.4110 1.2478 0.1260 0.032 Uiso 1 1 calc R . . . .
F1 F 0.22548(17) 0.6135(5) 0.4562(3) 0.0633(13) Uani 0.644(10) 1 d . U P A 1
C24 C 0.37014(7) 1.0291(3) 0.34124(7) 0.0312(3) Uani 1 1 d . . . . .
H24A H 0.3731 1.2243 0.3417 0.037 Uiso 1 1 calc R . . . .
H24B H 0.3172 0.9796 0.3205 0.037 Uiso 1 1 calc R . . . .
F3 F 0.2520(2) 1.0143(10) 0.4503(2) 0.0698(13) Uani 0.644(10) 1 d . U P A 1
C28 C 0.43335(9) 0.9368(4) 0.07587(8) 0.0390(3) Uani 1 1 d . . . . .
H28A H 0.4186 1.0344 0.0336 0.058 Uiso 1 1 calc GR . . . .
H28B H 0.4178 0.7521 0.0662 0.058 Uiso 1 1 calc GR . . . .
H28C H 0.4872 0.9449 0.1006 0.058 Uiso 1 1 calc GR . . . .
C25 C 0.40440(9) 0.9282(4) 0.41314(8) 0.0454(4) Uani 1 1 d . . . . .
H25A H 0.3979 0.7364 0.4133 0.068 Uiso 1 1 calc GR . . . .
H25B H 0.3801 1.0125 0.4390 0.068 Uiso 1 1 calc GR . . . .
H25C H 0.4573 0.9707 0.4334 0.068 Uiso 1 1 calc GR . . . .
F2 F 0.25312(17) 0.8686(11) 0.54004(11) 0.0616(12) Uani 0.644(10) 1 d . U P A 1
H21A H 0.1992(9) 1.102(3) 0.1390(8) 0.025(4) Uiso 1 1 d . . . . .
H21B H 0.2615(9) 1.308(4) 0.1679(8) 0.030(4) Uiso 1 1 d . . . . .
H4 H -0.1843(11) 1.141(4) 0.3312(10) 0.048(5) Uiso 1 1 d . . . . .
F3A F 0.2595(4) 1.0325(12) 0.4797(6) 0.075(3) Uani 0.356(10) 1 d . U P A 2
F1A F 0.2245(4) 0.686(2) 0.4275(4) 0.077(2) Uani 0.356(10) 1 d . U P A 2
F2A F 0.2362(3) 0.708(2) 0.5269(4) 0.075(3) Uani 0.356(10) 1 d . U P A 2

loop_
_atom_site_aniso_label
_atom_site_aniso_U_11
_atom_site_aniso_U_22
_atom_site_aniso_U_33
_atom_site_aniso_U_23
_atom_site_aniso_U_13
_atom_site_aniso_U_12
O2 0.0210(4) 0.0152(4) 0.0154(4) -0.0009(3) 0.0077(3) -0.0005(3)
O4 0.0136(4) 0.0247(4) 0.0327(5) -0.0115(4) 0.0071(3) -0.0010(3)
O3 0.0187(4) 0.0226(4) 0.0220(4) -0.0054(3) 0.0072(3) 0.0030(3)
O21 0.0168(4) 0.0141(4) 0.0289(5) 0.0019(3) 0.0065(3) -0.0007(3)
C4 0.0155(4) 0.0161(5) 0.0152(5) 0.0009(4) 0.0077(4) 0.0001(4)
O1 0.0272(4) 0.0237(4) 0.0217(4) 0.0052(3) 0.0103(3) 0.0002(3)
C22 0.0150(5) 0.0197(5) 0.0204(5) -0.0019(4) 0.0059(4) -0.0027(4)
C9 0.0162(5) 0.0164(5) 0.0165(5) 0.0011(4) 0.0083(4) -0.0007(4)
N21 0.0160(4) 0.0145(4) 0.0317(6) 0.0016(4) 0.0060(4) -0.0006(4)
C3 0.0179(5) 0.0157(5) 0.0141(5) 0.0016(4) 0.0074(4) -0.0007(4)
C5 0.0186(5) 0.0202(5) 0.0174(5) -0.0023(4) 0.0084(4) 0.0000(4)
C8 0.0208(5) 0.0182(5) 0.0184(5) 0.0026(4) 0.0105(4) 0.0039(4)
C7 0.0165(5) 0.0226(5) 0.0201(5) 0.0053(4) 0.0088(4) 0.0043(4)
C6 0.0185(5) 0.0244(6) 0.0174(5) -0.0007(4) 0.0062(4) -0.0004(4)
C23 0.0175(5) 0.0302(6) 0.0204(6) 0.0010(5) 0.0054(4) 0.0008(4)
C21 0.0156(5) 0.0165(5) 0.0179(5) -0.0010(4) 0.0065(4) -0.0012(4)
C2 0.0193(5) 0.0194(5) 0.0166(5) -0.0005(4) 0.0085(4) 0.0038(4)
C26 0.0176(5) 0.0244(6) 0.0255(6) -0.0010(5) 0.0097(4) -0.0014(4)
C1 0.0244(6) 0.0278(6) 0.0220(6) -0.0063(5) 0.0059(5) -0.0018(5)
C10 0.0194(5) 0.0321(7) 0.0279(6) 0.0046(5) 0.0085(5) 0.0068(5)
C27 0.0262(6) 0.0313(7) 0.0240(6) -0.0014(5) 0.0112(5) -0.0049(5)
F1 0.0236(9) 0.0361(11) 0.115(3) -0.0264(14) 0.0127(16) 0.0103(7)
C24 0.0247(6) 0.0466(8) 0.0228(6) -0.0013(6) 0.0102(5) 0.0018(6)
F3 0.0252(11) 0.087(2) 0.103(2) 0.058(2) 0.0334(15) 0.0176(13)
C28 0.0407(8) 0.0510(9) 0.0320(7) -0.0054(7) 0.0218(6) -0.0061(7)
C25 0.0380(8) 0.0756(13) 0.0243(7) 0.0037(8) 0.0145(6) 0.0013(8)
F2 0.0324(11) 0.109(3) 0.0290(9) -0.0031(12) -0.0022(7) 0.0337(15)
F3A 0.0210(18) 0.032(2) 0.167(7) -0.020(3) 0.035(4) -0.0063(15)
F1A 0.0325(18) 0.116(5) 0.070(3) -0.042(3) 0.009(2) 0.032(3)
F2A 0.032(2) 0.129(6) 0.059(4) 0.063(4) 0.015(2) 0.034(3)

loop_
_atom_type_symbol
_atom_type_description
_atom_type_scat_dispersion_real
_atom_type_scat_dispersion_imag
_atom_type_scat_source
C C 0.0033 0.0016 'International Tables Vol C Tables 4.2.6.8 and 6.1.1.4'
H H 0.0000 0.0000 'International Tables Vol C Tables 4.2.6.8 and 6.1.1.4'
F F 0.0171 0.0103 'International Tables Vol C Tables 4.2.6.8 and 6.1.1.4'
N N 0.0061 0.0033 'International Tables Vol C Tables 4.2.6.8 and 6.1.1.4'
O O 0.0106 0.0060 'International Tables Vol C Tables 4.2.6.8 and 6.1.1.4'

loop_
_exptl_crystal_face_index_h
_exptl_crystal_face_index_k
_exptl_crystal_face_index_l
_exptl_crystal_face_perp_dist
_exptl_oxdiff_crystal_face_indexfrac_h
_exptl_oxdiff_crystal_face_indexfrac_k
_exptl_oxdiff_crystal_face_indexfrac_l
_exptl_oxdiff_crystal_face_x
_exptl_oxdiff_crystal_face_y
_exptl_oxdiff_crystal_face_z
13 0 -31 0.1524 13.0585 -0.0016 -30.9360 0.9081 -0.4234 0.0895
-13 0 31 0.1813 -13.0585 0.0016 30.9360 -0.9081 0.4234 -0.0895
-4 -7 1 0.2910 -3.9863 -6.9946 1.0214 -0.1085 0.0728 0.9816
-25 1 -2 0.0628 -24.9313 1.0027 -2.1041 -0.4231 -0.9284 0.0260
25 0 2 0.1420 24.9304 -0.0034 2.0987 0.4248 0.9026 -0.1635
2 7 3 0.3231 1.9796 6.9948 2.9690 -0.0148 -0.0291 -0.9912
0 -7 -3 0.3015 0.0153 -6.9951 -2.9611 0.0522 0.0968 0.9790
24 2 2 0.1285 23.9311 1.9953 2.0840 0.4096 0.8172 -0.4324

loop_
_geom_angle_atom_site_label_1
_geom_angle_atom_site_label_2
_geom_angle_atom_site_label_3
_geom_angle
C2 O2 C3 116.81(9)
C9 O4 H4 109.0(13)
C3 C4 C9 125.44(10)
C5 C4 C9 116.39(10)
C5 C4 C3 118.17(10)
C23 C22 H22 108.5
C23 C22 C26 112.76(10)
C21 C22 H22 108.5
C21 C22 C23 109.60(9)
C21 C22 C26 109.00(9)
C26 C22 H22 108.5
O4 C9 C4 115.05(9)
O3 C9 O4 123.02(10)
O3 C9 C4 121.93(10)
C21 N21 H21A 120.1(11)
C21 N21 H21B 120.3(11)
H21A N21 H21B 119.5(15)
O2 C3 C4 122.59(9)
O2 C3 C8 116.30(10)
C8 C3 C4 121.00(10)
C4 C5 H5 119.3
C6 C5 C4 121.46(11)
C6 C5 H5 119.3
C3 C8 H8 120.3
C7 C8 C3 119.34(10)
C7 C8 H8 120.3
C8 C7 C6 120.89(10)
C8 C7 C10 120.26(11)
C6 C7 C10 118.85(11)
C5 C6 C7 119.14(11)
C5 C6 H6 120.4
C7 C6 H6 120.4
C22 C23 H23A 108.8
C22 C23 H23B 108.8
H23A C23 H23B 107.7
C24 C23 C22 113.91(10)
C24 C23 H23A 108.8
C24 C23 H23B 108.8
O21 C21 C22 120.32(10)
O21 C21 N21 122.10(10)
N21 C21 C22 117.58(10)
O2 C2 C1 109.81(10)
O1 C2 O2 122.84(11)
O1 C2 C1 127.35(11)
C22 C26 H26A 108.8
C22 C26 H26B 108.8
H26A C26 H26B 107.6
C27 C26 C22 114.00(10)
C27 C26 H26A 108.8
C27 C26 H26B 108.8
C2 C1 H1A 109.5
C2 C1 H1B 109.5
C2 C1 H1C 109.5
H1A C1 H1B 109.5
H1A C1 H1C 109.5
H1B C1 H1C 109.5
F1 C10 C7 115.28(18)
F1 C10 F3 108.0(3)
F1 C10 F2 106.9(2)
F3 C10 C7 111.5(2)
F3 C10 F2 102.0(2)
F2 C10 C7 112.24(14)
F3A C10 C7 115.4(3)
F3A C10 F1A 104.1(5)
F3A C10 F2A 110.6(4)
F1A C10 C7 111.4(3)
F2A C10 C7 110.6(2)
F2A C10 F1A 104.0(4)
C26 C27 H27A 109.0
C26 C27 H27B 109.0
H27A C27 H27B 107.8
C28 C27 C26 112.89(12)
C28 C27 H27A 109.0
C28 C27 H27B 109.0
C23 C24 H24A 109.0
C23 C24 H24B 109.0
H24A C24 H24B 107.8
C25 C24 C23 112.83(12)
C25 C24 H24A 109.0
C25 C24 H24B 109.0
C27 C28 H28A 109.5
C27 C28 H28B 109.5
C27 C28 H28C 109.5
H28A C28 H28B 109.5
H28A C28 H28C 109.5
H28B C28 H28C 109.5
C24 C25 H25A 109.5
C24 C25 H25B 109.5
C24 C25 H25C 109.5
H25A C25 H25B 109.5
H25A C25 H25C 109.5
H25B C25 H25C 109.5

loop_
_geom_bond_atom_site_label_1
_geom_bond_atom_site_label_2
_geom_bond_distance
O2 C3 1.3906(13)
O2 C2 1.3702(14)
O4 C9 1.3207(14)
O4 H4 0.90(2)
O3 C9 1.2154(14)
O21 C21 1.2512(14)
C4 C9 1.5014(15)
C4 C3 1.4017(15)
C4 C5 1.3987(15)
O1 C2 1.1987(15)
C22 H22 1.0000
C22 C23 1.5302(17)
C22 C21 1.5205(15)
C22 C26 1.5379(16)
N21 C21 1.3229(15)
N21 H21A 0.894(16)
N21 H21B 0.890(18)
C3 C8 1.3910(15)
C5 H5 0.9500
C5 C6 1.3854(16)
C8 H8 0.9500
C8 C7 1.3880(17)
C7 C6 1.3913(17)
C7 C10 1.4998(16)
C6 H6 0.9500
C23 H23A 0.9900
C23 H23B 0.9900
C23 C24 1.5277(18)
C2 C1 1.4922(17)
C26 H26A 0.9900
C26 H26B 0.9900
C26 C27 1.5237(18)
C1 H1A 0.9800
C1 H1B 0.9800
C1 H1C 0.9800
C10 F1 1.284(3)
C10 F3 1.328(3)
C10 F2 1.356(2)
C10 F3A 1.245(6)
C10 F1A 1.355(6)
C10 F2A 1.297(4)
C27 H27A 0.9900
C27 H27B 0.9900
C27 C28 1.521(2)
C24 H24A 0.9900
C24 H24B 0.9900
C24 C25 1.520(2)
C28 H28A 0.9800
C28 H28B 0.9800
C28 H28C 0.9800
C25 H25A 0.9800
C25 H25B 0.9800
C25 H25C 0.9800

loop_
_geom_hbond_atom_site_label_D
_geom_hbond_atom_site_label_H
_geom_hbond_atom_site_label_A
_geom_hbond_distance_DH
_geom_hbond_distance_HA
_geom_hbond_distance_DA
_geom_hbond_angle_DHA
_geom_hbond_site_symmetry_A
N21 H21A O3 0.894(16) 2.140(17) 3.0006(13) 161.3(15) 2_545
N21 H21B O21 0.890(18) 2.097(18) 2.9679(13) 166.1(15) 1_565
O4 H4 O21 0.90(2) 1.72(2) 2.6084(12) 168(2) 2

loop_
_geom_torsion_atom_site_label_1
_geom_torsion_atom_site_label_2
_geom_torsion_atom_site_label_3
_geom_torsion_atom_site_label_4
_geom_torsion
O2 C3 C8 C7 -175.88(10)
C4 C3 C8 C7 0.53(17)
C4 C5 C6 C7 0.21(18)
C22 C23 C24 C25 -178.02(13)
C22 C26 C27 C28 -174.78(11)
C9 C4 C3 O2 -4.23(17)
C9 C4 C3 C8 179.58(10)
C9 C4 C5 C6 -179.94(10)
C3 O2 C2 O1 4.68(15)
C3 O2 C2 C1 -174.68(9)
C3 C4 C9 O4 -0.09(16)
C3 C4 C9 O3 179.71(11)
C3 C4 C5 C6 0.20(17)
C3 C8 C7 C6 -0.10(17)
C3 C8 C7 C10 -179.03(11)
C5 C4 C9 O4 -179.93(10)
C5 C4 C9 O3 -0.13(16)
C5 C4 C3 O2 175.61(10)
C5 C4 C3 C8 -0.58(16)
C8 C7 C6 C5 -0.26(18)
C8 C7 C10 F1 -19.7(4)
C8 C7 C10 F3 103.9(3)
C8 C7 C10 F2 -142.4(3)
C8 C7 C10 F3A 132.9(7)
C8 C7 C10 F1A 14.5(6)
C8 C7 C10 F2A -100.7(7)
C6 C7 C10 F1 161.3(3)
C6 C7 C10 F3 -75.1(3)
C6 C7 C10 F2 38.7(3)
C6 C7 C10 F3A -46.1(7)
C6 C7 C10 F1A -164.5(6)
C6 C7 C10 F2A 80.4(7)
C23 C22 C21 O21 -53.54(14)
C23 C22 C21 N21 126.23(12)
C23 C22 C26 C27 -169.87(10)
C21 C22 C23 C24 -61.06(14)
C21 C22 C26 C27 68.18(13)
C2 O2 C3 C4 79.71(13)
C2 O2 C3 C8 -103.93(11)
C26 C22 C23 C24 177.32(11)
C26 C22 C21 O21 70.31(14)
C26 C22 C21 N21 -109.92(12)
C10 C7 C6 C5 178.68(11)
